data_2216768
loop_
_publ_author_name
'Janse van Rensburg, J. Marthinus'
'Muller, Alfred'
'Roodt, Andreas'

_publ_section_title
Carbonyl(5-chloroquinolin-8-olato-\k^2^<i>N</i>,<i>O</i>)[tris(4-chlorophenyl)phosphine-\k<i>P</i>]rhodium(I)
_journal_coeditor_code SJ2393
_journal_issue 12
_journal_name_full 'Acta Crystallographica Section E'
_journal_page_first m3015
_journal_page_last m3016
_journal_paper_doi 10.1107/S1600536807056152
_journal_volume 63
_journal_year 2007
_chemical_formula_iupac '[Rh (C9 H7 Cl N O) (C18 H12 Cl3 P) (C O)]'
_chemical_formula_moiety 'C28 H17 Cl4 N O2 P Rh'
_chemical_formula_sum 'C28 H17 Cl4 N O2 P Rh'
_chemical_formula_weight 675.11
_chemical_name_systematic
;
Carbonyl(5-chloroquinolin-8-olato-\k^2^N,O)[tris(4-chlorophenyl)phosphine-
\kP]rhodium(I)
;
_space_group_IT_number 14
_symmetry_cell_setting monoclinic
_symmetry_space_group_name_Hall '-P 2ybc'
_symmetry_space_group_name_H-M 'P 1 21/c 1'
_audit_creation_method 'WinGX routine CIF_UPDATE'
_cell_angle_alpha 90.000
_cell_angle_beta 103.670(5)
_cell_angle_gamma 90.000
_cell_formula_units_Z 4
_cell_length_a 9.558(5)
_cell_length_b 19.788(5)
_cell_length_c 14.608(5)
_cell_measurement_reflns_used 5536
_cell_measurement_temperature 100(2)
_cell_measurement_theta_max 28.09
_cell_measurement_theta_min 2.54
_cell_volume 2684.6(18)
_computing_cell_refinement 'SAINT-Plus (Bruker, 2004)'
_computing_data_collection 'APEX2 (Bruker, 2005)'
_computing_data_reduction 'SAINT-Plus and XPREP (Bruker, 2004)'
_computing_molecular_graphics 'DIAMOND (Brandenburg & Putz, 2005)'
_computing_publication_material 'WinGX (Farrugia, 1999)'
_computing_structure_refinement 'SHELXL97 (Sheldrick, 1997)'
_computing_structure_solution 'SIR97 (Altomare <i>et al.</i>,  1999)'
_diffrn_ambient_temperature 100(2)
_diffrn_measured_fraction_theta_full 0.997
_diffrn_measured_fraction_theta_max 0.997
_diffrn_measurement_device_type
;
Bruker X8 APEXII 4K Kappa CCD
;
_diffrn_measurement_method '\w & \f'
_diffrn_radiation_monochromator graphite
_diffrn_radiation_type MoK\a
_diffrn_radiation_wavelength 0.71073
_diffrn_reflns_av_R_equivalents 0.0969
_diffrn_reflns_limit_h_max 12
_diffrn_reflns_limit_h_min -12
_diffrn_reflns_limit_k_max 26
_diffrn_reflns_limit_k_min -26
_diffrn_reflns_limit_l_max 19
_diffrn_reflns_limit_l_min -19
_diffrn_reflns_number 39703
_diffrn_reflns_theta_full 28.36
_diffrn_reflns_theta_max 28.36
_diffrn_reflns_theta_min 1.77
_diffrn_standards_number 0
_exptl_absorpt_coefficient_mu 1.122
_exptl_absorpt_correction_T_max 0.946
_exptl_absorpt_correction_T_min 0.8771
_exptl_absorpt_correction_type multi-scan
_exptl_absorpt_process_details '(SADABS; Bruker, 2004)'
_exptl_crystal_colour Yellow
_exptl_crystal_density_diffrn 1.67
_exptl_crystal_density_method 'not measured'
_exptl_crystal_description Cuboid
_exptl_crystal_F_000 1344
_exptl_crystal_size_max 0.121
_exptl_crystal_size_mid 0.079
_exptl_crystal_size_min 0.055
_refine_diff_density_max 0.684
_refine_diff_density_min -0.739
_refine_ls_extinction_method none
_refine_ls_goodness_of_fit_ref 0.881
_refine_ls_hydrogen_treatment constr
_refine_ls_matrix_type full
_refine_ls_number_parameters 334
_refine_ls_number_reflns 6708
_refine_ls_number_restraints 0
_refine_ls_restrained_S_all 0.881
_refine_ls_R_factor_gt 0.0362
_refine_ls_shift/su_max <0.001
_refine_ls_structure_factor_coef Fsqd
_refine_ls_weighting_details 'calc w=1/[\s^2^(Fo^2^)+(0.0221P)^2^] where P=(Fo^2^+2Fc^2^)/3'
_refine_ls_weighting_scheme calc
_refine_ls_wR_factor_ref 0.0679
_reflns_number_gt 4272
_reflns_number_total 6708
_reflns_threshold_expression I>2\s(I)
_cod_data_source_file sj2393.cif
_cod_data_source_block I
_cod_depositor_comments
;
The following automatic conversions were performed:
'_symmetry_cell_setting' value 'Monoclinic' changed to 'monoclinic'
according to '/home/saulius/struct/CIF-dictionaries/cif_core.dic'
dictionary named 'cif_core.dic' version 2.4.1 from 2010-06-29.

Automatic conversion script
Id: cif_fix_enum 1527 2010-12-29 10:47:43Z saulius 

The following automatic conversions were performed:

'_symmetry_cell_setting' value 'Monoclinic' changed to 'monoclinic'
according to /home/saulius/struct/CIF-dictionaries/cif_core.dic
dictionary named 'cif_core.dic' version 2.4.1 from 2010-06-29.

Automatic conversion script
Id: cif_fix_values 1715 2011-07-08 13:25:40Z adriana 
;
_cod_original_sg_symbol_H-M 'P 21/c'
_cod_database_code 2216768
_cod_database_fobs_code 2216768

loop_
_symmetry_equiv_pos_as_xyz
'x, y, z'
'-x, y+1/2, -z+1/2'
'-x, -y, -z'
'x, -y-1/2, z-1/2'

loop_
_atom_site_type_symbol
_atom_site_label
_atom_site_fract_x
_atom_site_fract_y
_atom_site_fract_z
_atom_site_U_iso_or_equiv
_atom_site_adp_type
_atom_site_calc_flag
_atom_site_refinement_flags
_atom_site_occupancy
C C1 -0.1624(4) 0.04276(15) -0.0917(2) 0.0211(7) Uani d . 1
H H1 -0.2456 0.052 -0.0713 0.025 Uiso calc R 1
C C2 -0.1670(4) -0.00805(15) -0.1592(2) 0.0248(8) Uani d . 1
H H2 -0.2516 -0.0319 -0.1827 0.03 Uiso calc R 1
C C3 -0.0468(4) -0.02217(15) -0.1899(2) 0.0240(8) Uani d . 1
H H3 -0.0498 -0.0551 -0.2358 0.029 Uiso calc R 1
C C4 0.0823(4) 0.01282(14) -0.15262(19) 0.0206(7) Uani d . 1
C C5 0.2164(4) 0.00051(15) -0.1737(2) 0.0260(8) Uani d . 1
C C6 0.3369(4) 0.03361(16) -0.1267(2) 0.0291(8) Uani d . 1
H H6 0.4249 0.023 -0.1398 0.035 Uiso calc R 1
C C7 0.3318(4) 0.08330(16) -0.0591(2) 0.0262(8) Uani d . 1
H H7 0.4162 0.1048 -0.0278 0.031 Uiso calc R 1
C C8 0.2036(4) 0.10045(14) -0.03872(19) 0.0189(7) Uani d . 1
C C9 0.0780(4) 0.06354(15) -0.08460(19) 0.0183(7) Uani d . 1
C C10 -0.1950(4) 0.16063(16) 0.05666(19) 0.0214(7) Uani d . 1
C C11 -0.0802(3) 0.27579(14) 0.20064(19) 0.0143(6) Uani d . 1
C C12 -0.1370(3) 0.23426(15) 0.2598(2) 0.0188(7) Uani d . 1
H H12 -0.0998 0.191 0.2733 0.023 Uiso calc R 1
C C13 -0.2469(3) 0.25576(16) 0.2985(2) 0.0215(7) Uani d . 1
H H13 -0.2825 0.228 0.3391 0.026 Uiso calc R 1
C C14 -0.3032(3) 0.31923(16) 0.27585(19) 0.0194(7) Uani d . 1
C C15 -0.2514(3) 0.36159(15) 0.21715(19) 0.0205(7) Uani d . 1
H H15 -0.2921 0.404 0.2021 0.025 Uiso calc R 1
C C16 -0.1378(3) 0.34030(16) 0.18070(18) 0.0189(7) Uani d . 1
H H16 -0.0996 0.3692 0.1427 0.023 Uiso calc R 1
C C21 0.2029(3) 0.22046(14) 0.24806(19) 0.0146(6) Uani d . 1
C C22 0.3095(3) 0.17624(14) 0.2356(2) 0.0189(7) Uani d . 1
H H22 0.3046 0.1575 0.1765 0.023 Uiso calc R 1
C C23 0.4229(3) 0.15985(16) 0.3101(2) 0.0235(7) Uani d . 1
H H23 0.4941 0.1301 0.3016 0.028 Uiso calc R 1
C C24 0.4294(3) 0.18803(15) 0.3974(2) 0.0197(7) Uani d . 1
C C25 0.3261(3) 0.23252(15) 0.4116(2) 0.0202(7) Uani d . 1
H H25 0.3321 0.2514 0.4707 0.024 Uiso calc R 1
C C26 0.2132(3) 0.24863(15) 0.3365(2) 0.0183(7) Uani d . 1
H H26 0.143 0.2788 0.3454 0.022 Uiso calc R 1
C C31 0.1206(3) 0.31427(14) 0.09282(19) 0.0170(7) Uani d . 1
C C32 0.0440(4) 0.33531(16) 0.0045(2) 0.0246(7) Uani d . 1
H H32 -0.0355 0.3106 -0.0273 0.029 Uiso calc R 1
C C33 0.0851(4) 0.39297(17) -0.0367(2) 0.0340(9) Uani d . 1
H H33 0.0324 0.4077 -0.0952 0.041 Uiso calc R 1
C C34 0.2040(4) 0.42767(16) 0.0099(2) 0.0267(8) Uani d . 1
C C35 0.2825(4) 0.40741(17) 0.0963(2) 0.0359(9) Uani d . 1
H H35 0.3643 0.4312 0.1267 0.043 Uiso calc R 1
C C36 0.2384(4) 0.35094(17) 0.1379(2) 0.0313(8) Uani d . 1
H H36 0.2896 0.3376 0.1975 0.038 Uiso calc R 1
N N -0.0451(3) 0.07802(12) -0.05580(16) 0.0179(6) Uani d . 1
O O1 0.1899(2) 0.14853(10) 0.02175(13) 0.0211(5) Uani d . 1
O O2 -0.3131(2) 0.16127(12) 0.06297(15) 0.0329(6) Uani d . 1
P P 0.05603(9) 0.24118(4) 0.14644(5) 0.01512(18) Uani d . 1
Cl Cl1 -0.44424(8) 0.34634(4) 0.32268(5) 0.02688(18) Uani d . 1
Cl Cl 0.22850(11) -0.05749(4) -0.26151(6) 0.0387(2) Uani d . 1
Cl Cl2 0.57460(9) 0.16895(4) 0.49090(6) 0.0322(2) Uani d . 1
Cl Cl3 0.25882(13) 0.49923(5) -0.04213(7) 0.0507(3) Uani d . 1
Rh Rh -0.01248(3) 0.156302(12) 0.043330(15) 0.01617(7) Uani d . 1

loop_
_atom_site_aniso_label
_atom_site_aniso_U_11
_atom_site_aniso_U_22
_atom_site_aniso_U_33
_atom_site_aniso_U_12
_atom_site_aniso_U_13
_atom_site_aniso_U_23
C1 0.0222(19) 0.0186(17) 0.0196(16) -0.0004(15) -0.0007(14) 0.0037(13)
C2 0.032(2) 0.0150(16) 0.0213(16) -0.0053(16) -0.0052(15) 0.0011(13)
C3 0.042(2) 0.0131(16) 0.0145(15) -0.0019(16) 0.0023(15) -0.0019(12)
C4 0.038(2) 0.0090(15) 0.0145(15) -0.0037(15) 0.0057(14) 0.0019(12)
C5 0.045(2) 0.0142(16) 0.0249(17) -0.0032(16) 0.0201(16) -0.0040(13)
C6 0.038(2) 0.0186(17) 0.039(2) -0.0054(17) 0.0253(18) -0.0039(15)
C7 0.030(2) 0.0229(18) 0.0283(18) -0.0086(16) 0.0128(16) -0.0053(14)
C8 0.031(2) 0.0121(15) 0.0158(15) -0.0055(14) 0.0090(14) 0.0006(12)
C9 0.029(2) 0.0122(15) 0.0140(14) -0.0037(14) 0.0066(14) 0.0027(12)
C10 0.030(2) 0.0153(16) 0.0162(15) 0.0012(17) -0.0008(14) -0.0030(13)
C11 0.0139(16) 0.0131(15) 0.0139(14) -0.0017(13) -0.0006(12) -0.0025(11)
C12 0.0174(18) 0.0145(16) 0.0241(16) 0.0012(14) 0.0038(14) 0.0029(13)
C13 0.0219(19) 0.0223(17) 0.0203(16) -0.0057(15) 0.0050(14) 0.0018(13)
C14 0.0148(17) 0.0262(17) 0.0162(15) -0.0019(14) 0.0017(13) -0.0061(13)
C15 0.0260(19) 0.0152(16) 0.0189(16) 0.0042(14) 0.0026(14) -0.0022(12)
C16 0.0247(17) 0.0170(15) 0.0144(14) -0.0057(16) 0.0033(12) -0.0019(13)
C21 0.0162(17) 0.0114(15) 0.0154(15) -0.0008(13) 0.0019(12) 0.0023(11)
C22 0.0228(18) 0.0154(16) 0.0188(15) 0.0000(14) 0.0058(13) -0.0034(12)
C23 0.0232(18) 0.0142(15) 0.0317(17) 0.0053(16) 0.0038(14) -0.0033(14)
C24 0.0173(18) 0.0180(16) 0.0222(16) -0.0057(14) 0.0015(14) 0.0076(13)
C25 0.0227(19) 0.0233(18) 0.0143(15) 0.0000(15) 0.0040(13) 0.0000(13)
C26 0.0173(17) 0.0158(16) 0.0228(16) 0.0025(14) 0.0064(13) 0.0002(13)
C31 0.0221(18) 0.0128(15) 0.0183(15) 0.0008(14) 0.0091(13) -0.0004(12)
C32 0.0297(19) 0.0237(18) 0.0196(15) -0.0088(16) 0.0046(14) -0.0001(14)
C33 0.046(3) 0.034(2) 0.0207(18) -0.0048(19) 0.0046(17) 0.0100(15)
C34 0.036(2) 0.0156(17) 0.0323(19) -0.0041(16) 0.0157(17) 0.0097(14)
C35 0.033(2) 0.028(2) 0.041(2) -0.0162(18) -0.0041(17) 0.0070(16)
C36 0.032(2) 0.0269(19) 0.0283(17) -0.0092(18) -0.0065(15) 0.0109(15)
N 0.0257(16) 0.0123(13) 0.0137(12) -0.0017(12) 0.0003(11) 0.0014(10)
O1 0.0287(13) 0.0174(11) 0.0198(10) -0.0066(11) 0.0111(9) -0.0057(9)
O2 0.0242(14) 0.0392(15) 0.0337(13) -0.0024(13) 0.0037(11) -0.0060(12)
P 0.0190(4) 0.0113(4) 0.0148(4) -0.0008(3) 0.0034(3) -0.0005(3)
Cl1 0.0214(4) 0.0336(5) 0.0269(4) 0.0015(4) 0.0080(3) -0.0069(4)
Cl 0.0581(7) 0.0247(5) 0.0409(5) -0.0090(5) 0.0271(5) -0.0160(4)
Cl2 0.0282(5) 0.0343(5) 0.0284(4) 0.0036(4) -0.0046(4) 0.0078(4)
Cl3 0.0676(8) 0.0303(5) 0.0560(6) -0.0130(5) 0.0181(6) 0.0206(5)
Rh 0.02153(13) 0.01224(11) 0.01413(11) -0.00259(12) 0.00298(9) -0.00139(10)

loop_
_atom_type_symbol
_atom_type_description
_atom_type_scat_dispersion_real
_atom_type_scat_dispersion_imag
_atom_type_scat_source
C C 0.0033 0.0016 'International Tables Vol C Tables 4.2.6.8 and 6.1.1.4'
H H 0 0 'International Tables Vol C Tables 4.2.6.8 and 6.1.1.4'
N N 0.0061 0.0033 'International Tables Vol C Tables 4.2.6.8 and 6.1.1.4'
O O 0.0106 0.006 'International Tables Vol C Tables 4.2.6.8 and 6.1.1.4'
P P 0.1023 0.0942 'International Tables Vol C Tables 4.2.6.8 and 6.1.1.4'
Cl Cl 0.1484 0.1585 'International Tables Vol C Tables 4.2.6.8 and 6.1.1.4'
Rh Rh -1.1178 0.9187 'International Tables Vol C Tables 4.2.6.8 and 6.1.1.4'

loop_
_geom_angle_atom_site_label_1
_geom_angle_atom_site_label_2
_geom_angle_atom_site_label_3
_geom_angle
N C1 C2 122.8(3)
N C1 H1 118.6
C2 C1 H1 118.6
C3 C2 C1 119.5(3)
C3 C2 H2 120.2
C1 C2 H2 120.2
C2 C3 C4 120.2(3)
C2 C3 H3 119.9
C4 C3 H3 119.9
C3 C4 C5 126.2(3)
C3 C4 C9 116.8(3)
C5 C4 C9 117.0(3)
C6 C5 C4 120.8(3)
C6 C5 Cl 119.5(3)
C4 C5 Cl 119.8(3)
C5 C6 C7 121.8(3)
C5 C6 H6 119.1
C7 C6 H6 119.1
C8 C7 C6 120.5(3)
C8 C7 H7 119.7
C6 C7 H7 119.7
O1 C8 C7 123.8(3)
O1 C8 C9 118.4(3)
C7 C8 C9 117.8(3)
N C9 C4 122.1(3)
N C9 C8 115.9(3)
C4 C9 C8 121.9(3)
O2 C10 Rh 177.4(3)
C12 C11 C16 118.5(3)
C12 C11 P 118.3(2)
C16 C11 P 123.0(2)
C13 C12 C11 121.4(3)
C13 C12 H12 119.3
C11 C12 H12 119.3
C12 C13 C14 118.6(3)
C12 C13 H13 120.7
C14 C13 H13 120.7
C15 C14 C13 121.9(3)
C15 C14 Cl1 119.1(2)
C13 C14 Cl1 119.0(2)
C14 C15 C16 119.1(3)
C14 C15 H15 120.4
C16 C15 H15 120.4
C15 C16 C11 120.4(3)
C15 C16 H16 119.8
C11 C16 H16 119.8
C22 C21 C26 118.9(3)
C22 C21 P 118.7(2)
C26 C21 P 122.4(2)
C23 C22 C21 120.5(3)
C23 C22 H22 119.7
C21 C22 H22 119.7
C24 C23 C22 119.3(3)
C24 C23 H23 120.4
C22 C23 H23 120.4
C25 C24 C23 121.4(3)
C25 C24 Cl2 119.2(2)
C23 C24 Cl2 119.4(2)
C24 C25 C26 118.8(3)
C24 C25 H25 120.6
C26 C25 H25 120.6
C25 C26 C21 121.1(3)
C25 C26 H26 119.5
C21 C26 H26 119.5
C36 C31 C32 118.7(3)
C36 C31 P 122.5(2)
C32 C31 P 118.7(2)
C31 C32 C33 120.6(3)
C31 C32 H32 119.7
C33 C32 H32 119.7
C34 C33 C32 119.0(3)
C34 C33 H33 120.5
C32 C33 H33 120.5
C33 C34 C35 121.6(3)
C33 C34 Cl3 119.4(3)
C35 C34 Cl3 118.9(3)
C34 C35 C36 118.9(3)
C34 C35 H35 120.5
C36 C35 H35 120.5
C31 C36 C35 121.2(3)
C31 C36 H36 119.4
C35 C36 H36 119.4
C1 N C9 118.6(3)
C1 N Rh 129.8(2)
C9 N Rh 111.65(19)
C8 O1 Rh 113.82(19)
C11 P C31 103.86(14)
C11 P C21 102.88(13)
C31 P C21 104.69(14)
C11 P Rh 116.73(10)
C31 P Rh 112.33(10)
C21 P Rh 114.94(10)
C10 Rh O1 176.92(11)
C10 Rh N 96.90(12)
O1 Rh N 80.15(9)
C10 Rh P 91.62(10)
O1 Rh P 91.33(6)
N Rh P 171.45(8)

loop_
_geom_bond_atom_site_label_1
_geom_bond_atom_site_label_2
_geom_bond_distance
_geom_bond_publ_flag
C1 N 1.319(4) ?
C1 C2 1.401(4) ?
C1 H1 0.93 ?
C2 C3 1.357(5) ?
C2 H2 0.93 ?
C3 C4 1.408(4) ?
C3 H3 0.93 ?
C4 C5 1.409(5) ?
C4 C9 1.420(4) ?
C5 C6 1.361(5) ?
C5 Cl 1.745(3) ?
C6 C7 1.403(4) ?
C6 H6 0.93 ?
C7 C8 1.370(5) ?
C7 H7 0.93 ?
C8 O1 1.326(3) ?
C8 C9 1.430(4) ?
C9 N 1.370(4) ?
C10 O2 1.154(4) y
C10 Rh 1.803(4) y
C11 C12 1.392(4) ?
C11 C16 1.393(4) ?
C11 P 1.811(3) ?
C12 C13 1.372(4) ?
C12 H12 0.93 ?
C13 C14 1.376(4) ?
C13 H13 0.93 ?
C14 C15 1.373(4) ?
C14 Cl1 1.734(3) ?
C15 C16 1.383(4) ?
C15 H15 0.93 ?
C16 H16 0.93 ?
C21 C22 1.387(4) ?
C21 C26 1.389(4) ?
C21 P 1.833(3) ?
C22 C23 1.381(4) ?
C22 H22 0.93 ?
C23 C24 1.379(4) ?
C23 H23 0.93 ?
C24 C25 1.375(4) ?
C24 Cl2 1.744(3) ?
C25 C26 1.382(4) ?
C25 H25 0.93 ?
C26 H26 0.93 ?
C31 C36 1.371(4) ?
C31 C32 1.388(4) ?
C31 P 1.820(3) ?
C32 C33 1.390(4) ?
C32 H32 0.93 ?
C33 C34 1.364(5) ?
C33 H33 0.93 ?
C34 C35 1.368(4) ?
C34 Cl3 1.746(3) ?
C35 C36 1.384(4) ?
C35 H35 0.93 ?
C36 H36 0.93 ?
N Rh 2.093(2) y
O1 Rh 2.038(2) y
P Rh 2.2478(9) y

loop_
_geom_hbond_atom_site_label_D
_geom_hbond_atom_site_label_H
_geom_hbond_atom_site_label_A
_geom_hbond_distance_DH
_geom_hbond_distance_HA
_geom_hbond_distance_DA
_geom_hbond_angle_DHA
C3 H3 Cl 0.93 2.77 3.132(4) 104
C22 H22 O1 0.93 2.27 3.111(4) 149.3
